data_2233319
loop_
_publ_author_name
'Sattar, Nazia'
'Siddiqui, Hamid Latif'
'Bukhari, Syed Iftikhar Hussain'
'Ahmad, Matloob'
'Parvez, Masood'

_publ_section_title
;
 2-(3-Benzoyl-4-hydroxy-1,1-dioxo-2<i>H</i>-1\l^6^,2-benzothiazin-2-yl)-1-phenylethanone
;
_journal_coeditor_code WN2461
_journal_issue 1
_journal_name_full 'Acta Crystallographica Section E'
_journal_page_first o92
_journal_paper_doi 10.1107/S1600536811052615
_journal_volume 68
_journal_year 2012
_chemical_formula_iupac 'C23 H17 N O5 S'
_chemical_formula_moiety 'C23 H17 N O5 S'
_chemical_formula_sum 'C23 H17 N O5 S'
_chemical_formula_weight 419.44
_chemical_name_systematic
;
2-(3-Benzoyl-4-hydroxy-1,1-dioxo-2<i>H</i>-1\l^6^,2-benzothiazin-2-yl)-
1-phenylethanone
;
_space_group_IT_number 2
_symmetry_cell_setting triclinic
_symmetry_space_group_name_Hall '-P 1'
_symmetry_space_group_name_H-M 'P -1'
_atom_sites_solution_hydrogens geom
_atom_sites_solution_primary direct
_atom_sites_solution_secondary difmap
_cell_angle_alpha 101.920(2)
_cell_angle_beta 101.423(2)
_cell_angle_gamma 90.484(2)
_cell_formula_units_Z 2
_cell_length_a 7.5458(2)
_cell_length_b 10.9169(4)
_cell_length_c 12.0924(4)
_cell_measurement_reflns_used 4252
_cell_measurement_temperature 173(2)
_cell_measurement_theta_max 27.48
_cell_measurement_theta_min 1.00
_cell_volume 954.08(5)
_computing_cell_refinement 'DENZO (Otwinowski & Minor, 1997)'
_computing_data_collection 'COLLECT (Hooft, 1998)'
_computing_data_reduction 'SCALEPACK (Otwinowski & Minor, 1997)'
_computing_molecular_graphics 'ORTEP-3 for Windows (Farrugia, 1997)'
_computing_publication_material 'SHELXL97 (Sheldrick, 2008)'
_computing_structure_refinement 'SHELXL97 (Sheldrick, 2008)'
_computing_structure_solution 'SHELXS97 (Sheldrick, 2008)'
_diffrn_ambient_temperature 173(2)
_diffrn_measured_fraction_theta_full 0.995
_diffrn_measured_fraction_theta_max 0.990
_diffrn_measurement_device_type 'Nonius KappaCCD'
_diffrn_measurement_method ' \w and \f scans'
_diffrn_radiation_monochromator graphite
_diffrn_radiation_source 'fine-focus sealed tube'
_diffrn_radiation_type MoK\a
_diffrn_radiation_wavelength 0.71073
_diffrn_reflns_av_R_equivalents 0.0259
_diffrn_reflns_av_sigmaI/netI 0.0315
_diffrn_reflns_limit_h_max 9
_diffrn_reflns_limit_h_min -9
_diffrn_reflns_limit_k_max 14
_diffrn_reflns_limit_k_min -14
_diffrn_reflns_limit_l_max 15
_diffrn_reflns_limit_l_min -15
_diffrn_reflns_number 8312
_diffrn_reflns_theta_full 25.00
_diffrn_reflns_theta_max 27.54
_diffrn_reflns_theta_min 2.95
_diffrn_standards_number 0
_exptl_absorpt_coefficient_mu 0.207
_exptl_absorpt_correction_T_max 0.9755
_exptl_absorpt_correction_T_min 0.9519
_exptl_absorpt_correction_type multi-scan
_exptl_absorpt_process_details '(<i>SORTAV</i>; Blessing, 1997)'
_exptl_crystal_colour Yellow
_exptl_crystal_density_diffrn 1.460
_exptl_crystal_density_method 'not measured'
_exptl_crystal_description Block
_exptl_crystal_F_000 436
_exptl_crystal_size_max 0.24
_exptl_crystal_size_mid 0.14
_exptl_crystal_size_min 0.12
_refine_diff_density_max 0.272
_refine_diff_density_min -0.365
_refine_ls_extinction_method none
_refine_ls_goodness_of_fit_ref 1.073
_refine_ls_hydrogen_treatment constr
_refine_ls_matrix_type full
_refine_ls_number_parameters 272
_refine_ls_number_reflns 4362
_refine_ls_number_restraints 0
_refine_ls_restrained_S_all 1.073
_refine_ls_R_factor_all 0.0538
_refine_ls_R_factor_gt 0.0438
_refine_ls_shift/su_max 0.000
_refine_ls_shift/su_mean 0.000
_refine_ls_structure_factor_coef Fsqd
_refine_ls_weighting_details 'calc w=1/[\s^2^(Fo^2^)+(0.0313P)^2^+0.6186P] where P=(Fo^2^+2Fc^2^)/3'
_refine_ls_weighting_scheme calc
_refine_ls_wR_factor_gt 0.0993
_refine_ls_wR_factor_ref 0.1066
_reflns_number_gt 3706
_reflns_number_total 4362
_reflns_threshold_expression I>2\s(I)
_cod_data_source_file wn2461.cif
_cod_data_source_block I
_cod_database_code 2233319
_cod_database_fobs_code 2233319

loop_
_symmetry_equiv_pos_as_xyz
'x, y, z'
'-x, -y, -z'

loop_
_atom_site_type_symbol
_atom_site_label
_atom_site_fract_x
_atom_site_fract_y
_atom_site_fract_z
_atom_site_U_iso_or_equiv
_atom_site_adp_type
_atom_site_calc_flag
_atom_site_refinement_flags
_atom_site_occupancy
_atom_site_symmetry_multiplicity
S S1 0.34149(7) -0.18920(4) 0.12065(4) 0.03505(13) Uani d . 1 1
O O1 0.1720(2) -0.14634(15) 0.07084(12) 0.0479(4) Uani d . 1 1
O O2 0.4317(2) -0.27840(14) 0.05051(12) 0.0515(4) Uani d . 1 1
O O3 0.2650(2) 0.04686(11) 0.43060(11) 0.0393(3) Uani d . 1 1
H H3O 0.1841 0.0150 0.4561 0.047 Uiso calc R 1 1
O O4 0.03228(19) -0.11927(12) 0.43691(12) 0.0417(3) Uani d . 1 1
O O5 0.3911(2) -0.37516(13) 0.44672(11) 0.0434(3) Uani d . 1 1
N N1 0.31001(19) -0.24683(13) 0.23118(12) 0.0282(3) Uani d . 1 1
C C1 0.4892(2) -0.05913(16) 0.19162(15) 0.0321(4) Uani d . 1 1
C C2 0.6247(3) -0.02094(19) 0.14220(17) 0.0416(5) Uani d . 1 1
H H2 0.6424 -0.0660 0.0695 0.050 Uiso calc R 1 1
C C3 0.7341(3) 0.0844(2) 0.20105(19) 0.0490(5) Uani d . 1 1
H H3 0.8273 0.1123 0.1682 0.059 Uiso calc R 1 1
C C4 0.7082(3) 0.14888(19) 0.30697(18) 0.0442(5) Uani d . 1 1
H H4 0.7848 0.2205 0.3467 0.053 Uiso calc R 1 1
C C5 0.5726(3) 0.11088(16) 0.35621(16) 0.0360(4) Uani d . 1 1
H H5 0.5553 0.1568 0.4287 0.043 Uiso calc R 1 1
C C6 0.4613(2) 0.00504(15) 0.29926(14) 0.0289(4) Uani d . 1 1
C C7 0.3151(2) -0.03730(15) 0.35027(14) 0.0284(4) Uani d . 1 1
C C8 0.2340(2) -0.15732(15) 0.31233(14) 0.0270(3) Uani d . 1 1
C C9 0.0816(2) -0.19319(16) 0.35527(15) 0.0299(4) Uani d . 1 1
C C10 -0.0199(2) -0.31649(16) 0.30855(15) 0.0285(3) Uani d . 1 1
C C11 -0.0556(2) -0.37228(18) 0.19143(16) 0.0335(4) Uani d . 1 1
H H11 -0.0137 -0.3318 0.1383 0.040 Uiso calc R 1 1
C C12 -0.1522(2) -0.48683(18) 0.15228(17) 0.0383(4) Uani d . 1 1
H H12 -0.1780 -0.5240 0.0722 0.046 Uiso calc R 1 1
C C13 -0.2109(2) -0.54715(18) 0.22929(18) 0.0377(4) Uani d . 1 1
H H13 -0.2742 -0.6267 0.2024 0.045 Uiso calc R 1 1
C C14 -0.1775(3) -0.49171(18) 0.34562(17) 0.0374(4) Uani d . 1 1
H H14 -0.2192 -0.5328 0.3983 0.045 Uiso calc R 1 1
C C15 -0.0836(2) -0.37660(17) 0.38541(16) 0.0326(4) Uani d . 1 1
H H15 -0.0623 -0.3384 0.4652 0.039 Uiso calc R 1 1
C C16 0.4658(2) -0.31090(16) 0.28640(17) 0.0344(4) Uani d . 1 1
H H16A 0.5508 -0.2488 0.3443 0.041 Uiso calc R 1 1
H H16B 0.5316 -0.3537 0.2274 0.041 Uiso calc R 1 1
C C17 0.3936(2) -0.40619(16) 0.34464(15) 0.0311(4) Uani d . 1 1
C C18 0.3239(2) -0.53246(16) 0.27569(15) 0.0284(4) Uani d . 1 1
C C19 0.3222(2) -0.56942(17) 0.15799(16) 0.0345(4) Uani d . 1 1
H H19 0.3679 -0.5131 0.1188 0.041 Uiso calc R 1 1
C C20 0.2540(3) -0.68798(19) 0.09805(17) 0.0397(4) Uani d . 1 1
H H20 0.2531 -0.7128 0.0179 0.048 Uiso calc R 1 1
C C21 0.1876(3) -0.76998(18) 0.15442(18) 0.0414(5) Uani d . 1 1
H H21 0.1403 -0.8510 0.1129 0.050 Uiso calc R 1 1
C C22 0.1894(3) -0.73471(18) 0.27146(18) 0.0398(4) Uani d . 1 1
H H22 0.1439 -0.7915 0.3103 0.048 Uiso calc R 1 1
C C23 0.2577(2) -0.61663(17) 0.33150(16) 0.0345(4) Uani d . 1 1
H H23 0.2594 -0.5927 0.4118 0.041 Uiso calc R 1 1

loop_
_atom_site_aniso_label
_atom_site_aniso_U_11
_atom_site_aniso_U_22
_atom_site_aniso_U_33
_atom_site_aniso_U_12
_atom_site_aniso_U_13
_atom_site_aniso_U_23
S1 0.0427(3) 0.0347(2) 0.0262(2) -0.01221(19) 0.01089(18) -0.00028(17)
O1 0.0480(8) 0.0589(9) 0.0339(7) -0.0119(7) -0.0025(6) 0.0141(7)
O2 0.0661(10) 0.0448(8) 0.0429(8) -0.0181(7) 0.0321(7) -0.0112(6)
O3 0.0554(9) 0.0261(6) 0.0396(7) -0.0039(6) 0.0237(6) 0.0008(5)
O4 0.0470(8) 0.0337(7) 0.0467(8) -0.0002(6) 0.0265(6) -0.0024(6)
O5 0.0555(9) 0.0369(7) 0.0334(7) 0.0010(6) 0.0065(6) 0.0000(6)
N1 0.0310(7) 0.0238(7) 0.0303(7) -0.0026(6) 0.0123(6) 0.0015(6)
C1 0.0388(9) 0.0280(9) 0.0287(8) -0.0073(7) 0.0077(7) 0.0037(7)
C2 0.0474(11) 0.0401(11) 0.0390(10) -0.0107(9) 0.0180(9) 0.0043(8)
C3 0.0497(12) 0.0487(12) 0.0508(12) -0.0194(10) 0.0169(10) 0.0100(10)
C4 0.0491(12) 0.0352(10) 0.0451(11) -0.0170(9) 0.0047(9) 0.0064(9)
C5 0.0478(11) 0.0262(9) 0.0319(9) -0.0061(8) 0.0052(8) 0.0045(7)
C6 0.0361(9) 0.0236(8) 0.0275(8) -0.0019(7) 0.0060(7) 0.0075(6)
C7 0.0364(9) 0.0241(8) 0.0264(8) 0.0018(7) 0.0094(7) 0.0060(6)
C8 0.0310(8) 0.0243(8) 0.0265(8) 0.0004(7) 0.0092(7) 0.0043(6)
C9 0.0316(9) 0.0273(8) 0.0312(9) 0.0030(7) 0.0083(7) 0.0056(7)
C10 0.0245(8) 0.0272(8) 0.0344(9) 0.0012(6) 0.0086(7) 0.0056(7)
C11 0.0295(9) 0.0384(10) 0.0326(9) -0.0041(7) 0.0067(7) 0.0072(7)
C12 0.0328(9) 0.0411(11) 0.0361(10) -0.0051(8) 0.0035(8) 0.0007(8)
C13 0.0310(9) 0.0298(9) 0.0513(11) -0.0022(7) 0.0082(8) 0.0066(8)
C14 0.0369(10) 0.0345(10) 0.0460(11) -0.0003(8) 0.0142(8) 0.0151(8)
C15 0.0316(9) 0.0343(9) 0.0338(9) 0.0009(7) 0.0115(7) 0.0070(7)
C16 0.0293(9) 0.0271(9) 0.0462(10) 0.0002(7) 0.0117(8) 0.0023(8)
C17 0.0278(8) 0.0286(9) 0.0347(9) 0.0049(7) 0.0042(7) 0.0042(7)
C18 0.0264(8) 0.0261(8) 0.0326(9) 0.0031(6) 0.0058(7) 0.0058(7)
C19 0.0364(9) 0.0333(9) 0.0348(9) -0.0006(7) 0.0105(8) 0.0066(7)
C20 0.0420(11) 0.0390(10) 0.0340(10) 0.0011(8) 0.0074(8) -0.0010(8)
C21 0.0365(10) 0.0301(9) 0.0519(12) -0.0016(8) 0.0047(9) 0.0006(8)
C22 0.0389(10) 0.0318(10) 0.0507(12) -0.0019(8) 0.0084(9) 0.0137(9)
C23 0.0361(9) 0.0359(10) 0.0332(9) 0.0030(8) 0.0075(8) 0.0109(8)

loop_
_atom_type_symbol
_atom_type_description
_atom_type_scat_dispersion_real
_atom_type_scat_dispersion_imag
_atom_type_scat_source
C C 0.0033 0.0016 'International Tables Vol C Tables 4.2.6.8 and 6.1.1.4'
H H 0.0000 0.0000 'International Tables Vol C Tables 4.2.6.8 and 6.1.1.4'
N N 0.0061 0.0033 'International Tables Vol C Tables 4.2.6.8 and 6.1.1.4'
O O 0.0106 0.0060 'International Tables Vol C Tables 4.2.6.8 and 6.1.1.4'
S S 0.1246 0.1234 'International Tables Vol C Tables 4.2.6.8 and 6.1.1.4'

loop_
_geom_angle_atom_site_label_1
_geom_angle_atom_site_label_2
_geom_angle_atom_site_label_3
_geom_angle
O2 S1 O1 119.49(10)
O2 S1 N1 108.46(9)
O1 S1 N1 107.29(8)
O2 S1 C1 110.05(9)
O1 S1 C1 109.15(9)
N1 S1 C1 100.71(8)
C7 O3 H3O 109.5
C8 N1 C16 113.65(14)
C8 N1 S1 111.94(11)
C16 N1 S1 115.61(11)
C2 C1 C6 121.76(16)
C2 C1 S1 121.28(14)
C6 C1 S1 116.95(13)
C1 C2 C3 118.64(18)
C1 C2 H2 120.7
C3 C2 H2 120.7
C4 C3 C2 120.36(18)
C4 C3 H3 119.8
C2 C3 H3 119.8
C3 C4 C5 120.99(17)
C3 C4 H4 119.5
C5 C4 H4 119.5
C4 C5 C6 119.86(17)
C4 C5 H5 120.1
C6 C5 H5 120.1
C5 C6 C1 118.39(16)
C5 C6 C7 120.79(16)
C1 C6 C7 120.81(15)
O3 C7 C8 122.77(15)
O3 C7 C6 115.46(14)
C8 C7 C6 121.75(15)
C7 C8 C9 121.00(15)
C7 C8 N1 118.45(14)
C9 C8 N1 120.52(14)
O4 C9 C8 119.42(15)
O4 C9 C10 118.06(15)
C8 C9 C10 122.51(15)
C11 C10 C15 119.30(16)
C11 C10 C9 122.38(16)
C15 C10 C9 118.31(15)
C12 C11 C10 120.05(17)
C12 C11 H11 120.0
C10 C11 H11 120.0
C13 C12 C11 120.28(18)
C13 C12 H12 119.9
C11 C12 H12 119.9
C12 C13 C14 119.98(17)
C12 C13 H13 120.0
C14 C13 H13 120.0
C13 C14 C15 120.22(17)
C13 C14 H14 119.9
C15 C14 H14 119.9
C14 C15 C10 120.14(17)
C14 C15 H15 119.9
C10 C15 H15 119.9
N1 C16 C17 108.46(14)
N1 C16 H16A 110.0
C17 C16 H16A 110.0
N1 C16 H16B 110.0
C17 C16 H16B 110.0
H16A C16 H16B 108.4
O5 C17 C18 121.73(17)
O5 C17 C16 118.41(16)
C18 C17 C16 119.84(15)
C23 C18 C19 118.96(16)
C23 C18 C17 118.26(16)
C19 C18 C17 122.78(16)
C20 C19 C18 120.18(17)
C20 C19 H19 119.9
C18 C19 H19 119.9
C21 C20 C19 120.17(18)
C21 C20 H20 119.9
C19 C20 H20 119.9
C20 C21 C22 120.25(18)
C20 C21 H21 119.9
C22 C21 H21 119.9
C23 C22 C21 119.70(18)
C23 C22 H22 120.2
C21 C22 H22 120.2
C22 C23 C18 120.75(17)
C22 C23 H23 119.6
C18 C23 H23 119.6

loop_
_geom_bond_atom_site_label_1
_geom_bond_atom_site_label_2
_geom_bond_distance
S1 O2 1.4249(15)
S1 O1 1.4281(16)
S1 N1 1.6460(15)
S1 C1 1.7566(17)
O3 C7 1.309(2)
O3 H3O 0.8400
O4 C9 1.259(2)
O5 C17 1.215(2)
N1 C8 1.443(2)
N1 C16 1.488(2)
C1 C2 1.384(2)
C1 C6 1.401(2)
C2 C3 1.387(3)
C2 H2 0.9500
C3 C4 1.379(3)
C3 H3 0.9500
C4 C5 1.382(3)
C4 H4 0.9500
C5 C6 1.393(2)
C5 H5 0.9500
C6 C7 1.479(2)
C7 C8 1.389(2)
C8 C9 1.434(2)
C9 C10 1.488(2)
C10 C11 1.392(2)
C10 C15 1.396(2)
C11 C12 1.386(2)
C11 H11 0.9500
C12 C13 1.382(3)
C12 H12 0.9500
C13 C14 1.383(3)
C13 H13 0.9500
C14 C15 1.383(3)
C14 H14 0.9500
C15 H15 0.9500
C16 C17 1.523(3)
C16 H16A 0.9900
C16 H16B 0.9900
C17 C18 1.487(2)
C18 C23 1.390(2)
C18 C19 1.394(2)
C19 C20 1.385(3)
C19 H19 0.9500
C20 C21 1.378(3)
C20 H20 0.9500
C21 C22 1.385(3)
C21 H21 0.9500
C22 C23 1.381(3)
C22 H22 0.9500
C23 H23 0.9500

loop_
_geom_hbond_atom_site_label_D
_geom_hbond_atom_site_label_H
_geom_hbond_atom_site_label_A
_geom_hbond_site_symmetry_A
_geom_hbond_distance_DH
_geom_hbond_distance_HA
_geom_hbond_distance_DA
_geom_hbond_angle_DHA
O3 H3O O4 2_556 0.84 2.43 3.026(2) 129
C5 H5 O5 2_656 0.95 2.52 3.311(2) 140
C22 H22 O3 1_545 0.95 2.57 3.346(2) 139
O3 H3O O4 . 0.84 1.80 2.537(2) 146
C16 H16B Cg1 1_655 0.99 2.78 3.455(2) 126

loop_
_geom_torsion_atom_site_label_1
_geom_torsion_atom_site_label_2
_geom_torsion_atom_site_label_3
_geom_torsion_atom_site_label_4
_geom_torsion
O2 S1 N1 C8 174.71(11)
O1 S1 N1 C8 -54.93(13)
C1 S1 N1 C8 59.18(13)
O2 S1 N1 C16 42.43(14)
O1 S1 N1 C16 172.79(12)
C1 S1 N1 C16 -73.10(13)
O2 S1 C1 C2 30.8(2)
O1 S1 C1 C2 -102.15(18)
N1 S1 C1 C2 145.15(17)
O2 S1 C1 C6 -150.24(15)
O1 S1 C1 C6 76.79(16)
N1 S1 C1 C6 -35.90(16)
C6 C1 C2 C3 -0.6(3)
S1 C1 C2 C3 178.33(17)
C1 C2 C3 C4 0.4(3)
C2 C3 C4 C5 -0.5(4)
C3 C4 C5 C6 0.8(3)
C4 C5 C6 C1 -1.0(3)
C4 C5 C6 C7 -179.94(18)
C2 C1 C6 C5 0.9(3)
S1 C1 C6 C5 -178.09(14)
C2 C1 C6 C7 179.81(18)
S1 C1 C6 C7 0.9(2)
C5 C6 C7 O3 18.8(2)
C1 C6 C7 O3 -160.17(17)
C5 C6 C7 C8 -163.06(17)
C1 C6 C7 C8 18.0(3)
O3 C7 C8 C9 3.8(3)
C6 C7 C8 C9 -174.28(16)
O3 C7 C8 N1 -174.30(16)
C6 C7 C8 N1 7.7(2)
C16 N1 C8 C7 83.33(19)
S1 N1 C8 C7 -49.91(19)
C16 N1 C8 C9 -94.73(18)
S1 N1 C8 C9 132.02(14)
C7 C8 C9 O4 -7.3(3)
N1 C8 C9 O4 170.73(16)
C7 C8 C9 C10 173.95(16)
N1 C8 C9 C10 -8.0(3)
O4 C9 C10 C11 142.68(18)
C8 C9 C10 C11 -38.5(3)
O4 C9 C10 C15 -36.2(2)
C8 C9 C10 C15 142.54(18)
C15 C10 C11 C12 -0.5(3)
C9 C10 C11 C12 -179.43(17)
C10 C11 C12 C13 -1.0(3)
C11 C12 C13 C14 1.7(3)
C12 C13 C14 C15 -0.7(3)
C13 C14 C15 C10 -0.8(3)
C11 C10 C15 C14 1.5(3)
C9 C10 C15 C14 -179.59(16)
C8 N1 C16 C17 74.17(17)
S1 N1 C16 C17 -154.35(12)
N1 C16 C17 O5 -95.19(19)
N1 C16 C17 C18 83.21(18)
O5 C17 C18 C23 -1.1(3)
C16 C17 C18 C23 -179.48(16)
O5 C17 C18 C19 178.78(18)
C16 C17 C18 C19 0.4(3)
C23 C18 C19 C20 0.5(3)
C17 C18 C19 C20 -179.41(17)
C18 C19 C20 C21 0.0(3)
C19 C20 C21 C22 -0.4(3)
C20 C21 C22 C23 0.2(3)
C21 C22 C23 C18 0.3(3)
C19 C18 C23 C22 -0.7(3)
C17 C18 C23 C22 179.26(17)

loop_
_cod_related_entry_id
_cod_related_entry_database
_cod_related_entry_code
1 ChemSpider 17786846
